data_4314818
loop_
_publ_author_name
'Rachel S. Crees'
'Marcus L. Cole'
'Lyall R. Hanton'
'Christopher J. Sumby'

_publ_contact_author_address
;School of Chemistry & Physics
The University of Adelaide
Adelaide
SA 5005
Australia
;
_publ_contact_author_email christopher.sumby@adelaide.edu.au
_publ_contact_author_fax '+61 8 83034358'
_publ_contact_author_name 'Christopher Sumby'
_publ_contact_author_phone '+61 8 83037406'
_publ_section_title
;
 Synthesis of a Zinc(II) Imidazolium Dicarboxylate Ligand Metal-Organic
 Framework (MOF): a Potential Precursor to MOF-Tethered N-Heterocyclic
 Carbene Compounds
;
_journal_name_full 'Inorganic Chemistry'
_journal_page_first 1712
_journal_page_last 1719
_journal_paper_doi 10.1021/ic9021118
_journal_volume 49
_journal_year 2010
_chemical_formula_sum 'C17 H13 Cl4 Fe N2 O4'
_chemical_formula_weight 506.94
_chemical_name_systematic
; 
 ? 
;
_space_group_IT_number 62
_symmetry_cell_setting orthorhombic
_symmetry_space_group_name_Hall '-P 2ac 2n'
_symmetry_space_group_name_H-M 'P n m a'
_atom_sites_solution_hydrogens geom
_atom_sites_solution_primary direct
_atom_sites_solution_secondary difmap
_audit_creation_method SHELXL-97
_cell_angle_alpha 90.00
_cell_angle_beta 90.00
_cell_angle_gamma 90.00
_cell_formula_units_Z 4
_cell_length_a 14.693(3)
_cell_length_b 19.809(4)
_cell_length_c 7.3570(15)
_cell_measurement_temperature 173(2)
_cell_volume 2141.3(8)
_computing_data_collection Blu-Ice
_computing_molecular_graphics 'XSeed (Barbour, 2001)'
_computing_publication_material 'local program'
_computing_structure_refinement 'SHELXL-97 (Sheldrick, 1997)'
_computing_structure_solution 'SHELXS-97 (Sheldrick, 1990)'
_diffrn_ambient_temperature 150(2)
_diffrn_measured_fraction_theta_full 0.952
_diffrn_measured_fraction_theta_max 0.952
_diffrn_radiation_source 'Australian Synchrotron, Station PX2'
_diffrn_radiation_type synchrotron
_diffrn_radiation_wavelength 0.7107
_diffrn_reflns_av_R_equivalents 0.1085
_diffrn_reflns_av_sigmaI/netI 0.0335
_diffrn_reflns_limit_h_max 17
_diffrn_reflns_limit_h_min -17
_diffrn_reflns_limit_k_max 23
_diffrn_reflns_limit_k_min -23
_diffrn_reflns_limit_l_max 8
_diffrn_reflns_limit_l_min -8
_diffrn_reflns_number 24590
_diffrn_reflns_theta_full 24.99
_diffrn_reflns_theta_max 24.99
_diffrn_reflns_theta_min 2.77
_exptl_absorpt_coefficient_mu 1.228
_exptl_absorpt_correction_type multi-scan
_exptl_absorpt_process_details
;
Using multiple and symmetry-related data measurements via the program SADABS
See R.H. Blessing, Acta Cryst (1995), A51, 33-38 
;
_exptl_crystal_colour yellow
_exptl_crystal_density_diffrn 1.573
_exptl_crystal_density_method 'not measured'
_exptl_crystal_description block
_exptl_crystal_F_000 1020
_exptl_crystal_size_max 0.17
_exptl_crystal_size_mid 0.10
_exptl_crystal_size_min 0.08
_refine_diff_density_max 1.512
_refine_diff_density_min -0.832
_refine_diff_density_rms 0.136
_refine_ls_extinction_method none
_refine_ls_goodness_of_fit_ref 1.094
_refine_ls_hydrogen_treatment constr
_refine_ls_matrix_type full
_refine_ls_number_parameters 133
_refine_ls_number_reflns 1857
_refine_ls_number_restraints 0
_refine_ls_restrained_S_all 1.094
_refine_ls_R_factor_all 0.0981
_refine_ls_R_factor_gt 0.0964
_refine_ls_shift/su_max 0.000
_refine_ls_shift/su_mean 0.000
_refine_ls_structure_factor_coef Fsqd
_refine_ls_weighting_details 'calc w=1/[\s^2^(Fo^2^)+(0.0702P)^2^+25.7968P] where P=(Fo^2^+2Fc^2^)/3'
_refine_ls_weighting_scheme calc
_refine_ls_wR_factor_gt 0.2239
_refine_ls_wR_factor_ref 0.2249
_reflns_number_gt 1792
_reflns_number_total 1857
_reflns_threshold_expression >2sigma(I)
_cod_data_source_file ic9021118_si_002_4.cif
_cod_data_source_block 6(FeCl4)
_cod_database_code 4314818

loop_
_symmetry_equiv_pos_as_xyz
'x, y, z'
'-x+1/2, -y, z+1/2'
'x+1/2, -y+1/2, -z+1/2'
'-x, y+1/2, -z'
'-x, -y, -z'
'x-1/2, y, -z-1/2'
'-x-1/2, y-1/2, z-1/2'
'x, -y-1/2, z'

loop_
_atom_site_label
_atom_site_type_symbol
_atom_site_fract_x
_atom_site_fract_y
_atom_site_fract_z
_atom_site_U_iso_or_equiv
_atom_site_adp_type
_atom_site_occupancy
_atom_site_symmetry_multiplicity
_atom_site_calc_flag
_atom_site_refinement_flags
_atom_site_disorder_assembly
_atom_site_disorder_group
N1 N 0.1105(4) 0.1954(3) 0.2997(8) 0.0289(13) Uani 1 1 d . . .
C2 C 0.1279(7) 0.2500 0.3995(14) 0.029(2) Uani 1 2 d S . .
H2 H 0.1493 0.2500 0.5214 0.035 Uiso 1 2 calc SR . .
C5 C 0.0805(5) 0.2159(3) 0.1304(10) 0.0322(16) Uani 1 1 d . . .
H5 H 0.0632 0.1874 0.0325 0.039 Uiso 1 1 calc R . .
C11 C 0.1203(5) 0.1269(3) 0.3591(11) 0.0329(16) Uani 1 1 d . . .
C12 C 0.1626(5) 0.0812(4) 0.2440(14) 0.046(2) Uani 1 1 d . . .
H12 H 0.1860 0.0949 0.1295 0.056 Uiso 1 1 calc R . .
C13 C 0.1697(6) 0.0138(4) 0.3025(16) 0.059(3) Uani 1 1 d . . .
H13 H 0.1967 -0.0191 0.2256 0.070 Uiso 1 1 calc R . .
C14 C 0.1374(6) -0.0044(5) 0.4721(16) 0.058(3) Uani 1 1 d . . .
H14 H 0.1438 -0.0498 0.5110 0.070 Uiso 1 1 calc R . .
C15 C 0.0960(6) 0.0418(4) 0.5868(13) 0.047(2) Uani 1 1 d . . .
C16 C 0.0877(5) 0.1078(4) 0.5263(11) 0.0392(18) Uani 1 1 d . . .
H16 H 0.0590 0.1403 0.6018 0.047 Uiso 1 1 calc R . .
C17 C 0.0615(6) 0.0258(4) 0.7801(14) 0.054(2) Uani 1 1 d . . .
O18 O 0.0213(6) 0.0669(3) 0.8760(10) 0.068(2) Uani 1 1 d . . .
O19 O 0.0676(6) -0.0407(3) 0.8100(11) 0.077(2) Uani 1 1 d . . .
H19 H 0.0473 -0.0496 0.9141 0.093 Uiso 1 1 calc R . .
Fe20 Fe 0.32979(10) 0.2500 0.8855(2) 0.0337(5) Uani 1 2 d S . .
Cl21 Cl 0.25397(16) 0.16162(10) 0.7917(4) 0.0579(7) Uani 1 1 d . . .
Cl22 Cl 0.46547(19) 0.2500 0.7649(5) 0.0562(9) Uani 1 2 d S . .
Cl23 Cl 0.3403(2) 0.2500 1.1863(5) 0.0659(11) Uani 1 2 d S . .

loop_
_atom_site_aniso_label
_atom_site_aniso_U_11
_atom_site_aniso_U_22
_atom_site_aniso_U_33
_atom_site_aniso_U_23
_atom_site_aniso_U_13
_atom_site_aniso_U_12
N1 0.027(3) 0.019(3) 0.040(4) 0.003(2) 0.005(2) 0.000(2)
C2 0.031(5) 0.024(5) 0.033(6) 0.000 0.003(4) 0.000
C5 0.040(4) 0.024(3) 0.033(4) -0.002(3) 0.000(3) 0.000(3)
C11 0.029(3) 0.020(3) 0.049(5) 0.003(3) -0.004(3) -0.003(3)
C12 0.038(4) 0.026(4) 0.075(6) -0.003(4) 0.011(4) 0.001(3)
C13 0.036(4) 0.033(4) 0.107(9) -0.011(5) 0.002(5) 0.005(4)
C14 0.040(4) 0.039(5) 0.096(8) 0.025(5) -0.019(5) -0.014(4)
C15 0.044(4) 0.029(4) 0.066(6) 0.007(4) -0.020(4) -0.012(3)
C16 0.041(4) 0.029(4) 0.048(5) 0.009(3) -0.010(4) -0.013(3)
C17 0.060(5) 0.030(4) 0.070(6) 0.027(4) 0.019(5) 0.004(4)
O18 0.092(5) 0.043(4) 0.069(5) 0.004(3) 0.010(4) -0.013(4)
O19 0.091(5) 0.052(4) 0.089(6) 0.039(4) -0.023(4) -0.022(4)
Fe20 0.0279(8) 0.0253(7) 0.0479(10) 0.000 -0.0046(6) 0.000
Cl21 0.0588(13) 0.0328(10) 0.0822(18) -0.0023(10) -0.0143(12) -0.0127(9)
Cl22 0.0326(14) 0.079(2) 0.057(2) 0.000 0.0056(13) 0.000
Cl23 0.0407(16) 0.116(3) 0.0405(19) 0.000 -0.0019(13) 0.000

loop_
_atom_type_symbol
_atom_type_description
_atom_type_scat_dispersion_real
_atom_type_scat_dispersion_imag
_atom_type_scat_source
C C 0.0033 0.0016 'International Tables Vol C Tables 4.2.6.8 and 6.1.1.4'
H H 0.0000 0.0000 'International Tables Vol C Tables 4.2.6.8 and 6.1.1.4'
Cl Cl 0.1484 0.1585 'International Tables Vol C Tables 4.2.6.8 and 6.1.1.4'
Fe Fe 0.3463 0.8444 'International Tables Vol C Tables 4.2.6.8 and 6.1.1.4'
N N 0.0061 0.0033 'International Tables Vol C Tables 4.2.6.8 and 6.1.1.4'
O O 0.0106 0.0060 'International Tables Vol C Tables 4.2.6.8 and 6.1.1.4'

loop_
_geom_angle_atom_site_label_1
_geom_angle_atom_site_label_2
_geom_angle_atom_site_label_3
_geom_angle
_geom_angle_site_symmetry_1
_geom_angle_site_symmetry_3
_geom_angle_publ_flag
C2 N1 C5 108.6(6) . . ?
C2 N1 C11 125.6(7) . . ?
C5 N1 C11 125.8(6) . . ?
N1 C2 N1 108.6(9) 8_565 . ?
N1 C2 H2 125.7 8_565 . ?
N1 C2 H2 125.7 . . ?
C5 C5 N1 107.1(4) 8_565 . ?
C5 C5 H5 126.5 8_565 . ?
N1 C5 H5 126.5 . . ?
C16 C11 C12 121.5(7) . . ?
C16 C11 N1 120.0(7) . . ?
C12 C11 N1 118.5(7) . . ?
C11 C12 C13 117.8(9) . . ?
C11 C12 H12 121.1 . . ?
C13 C12 H12 121.1 . . ?
C14 C13 C12 119.9(9) . . ?
C14 C13 H13 120.1 . . ?
C12 C13 H13 120.1 . . ?
C13 C14 C15 121.9(8) . . ?
C13 C14 H14 119.0 . . ?
C15 C14 H14 119.0 . . ?
C14 C15 C16 117.7(9) . . ?
C14 C15 C17 124.8(8) . . ?
C16 C15 C17 117.4(8) . . ?
C11 C16 C15 121.2(8) . . ?
C11 C16 H16 119.4 . . ?
C15 C16 H16 119.4 . . ?
O18 C17 O19 126.1(9) . . ?
O18 C17 C15 123.5(7) . . ?
O19 C17 C15 109.4(8) . . ?
C17 O19 H19 109.5 . . ?
Cl22 Fe20 Cl21 109.70(10) . . ?
Cl22 Fe20 Cl21 109.70(10) . 8_565 ?
Cl21 Fe20 Cl21 106.36(14) . 8_565 ?
Cl22 Fe20 Cl23 109.98(14) . . ?
Cl21 Fe20 Cl23 110.51(10) . . ?
Cl21 Fe20 Cl23 110.51(10) 8_565 . ?

loop_
_geom_bond_atom_site_label_1
_geom_bond_atom_site_label_2
_geom_bond_distance
_geom_bond_site_symmetry_2
_geom_bond_publ_flag
N1 C2 1.332(8) . ?
N1 C5 1.382(9) . ?
N1 C11 1.433(8) . ?
C2 N1 1.332(8) 8_565 ?
C2 H2 0.9500 . ?
C5 C5 1.352(14) 8_565 ?
C5 H5 0.9500 . ?
C11 C16 1.373(11) . ?
C11 C12 1.387(11) . ?
C12 C13 1.406(12) . ?
C12 H12 0.9500 . ?
C13 C14 1.383(15) . ?
C13 H13 0.9500 . ?
C14 C15 1.385(14) . ?
C14 H14 0.9500 . ?
C15 C16 1.386(11) . ?
C15 C17 1.542(13) . ?
C16 H16 0.9500 . ?
C17 O18 1.229(11) . ?
C17 O19 1.338(10) . ?
O19 H19 0.8400 . ?
Fe20 Cl22 2.182(3) . ?
Fe20 Cl21 2.187(2) . ?
Fe20 Cl21 2.187(2) 8_565 ?
Fe20 Cl23 2.219(4) . ?
